data_4518177
loop_
_publ_author_name
'Lee, Jiun-Haw'
'Chen, Chia-Hsun'
'Lin, Bo-Yen'
'Lan, Yi-Hsin'
'Huang, Yi-Mei'
'Chen, Nai-Jing'
'Huang, Jau-Jiun'
'Volyniuk, Dmytro'
'Keruckiene, Rasa'
'Grazulevicius, Juozas Vidas'
'Wu, Yuh-Renn'
'Leung, Man-Kit'
'Chiu, Tien-Lung'

_publ_section_title
;
 Bistriazoles with a Biphenyl Core Derivative as an Electron-Favorable
 Bipolar Host of Efficient Blue Phosphorescent Organic Light-Emitting
 Diodes.
;
_journal_name_full 'ACS applied materials &amp; interfaces'
_journal_paper_doi 10.1021/acsami.0c13705
_journal_year 2020
_chemical_formula_sum 'C40 H28 N6'
_chemical_formula_weight 592.68
_space_group_IT_number 14
_space_group_name_Hall '-P 2yn'
_space_group_name_H-M_alt 'P 1 21/n 1'
_symmetry_cell_setting monoclinic
_symmetry_space_group_name_H-M 'P 1 21/n 1'
_atom_sites_solution_hydrogens geom
_atom_sites_solution_primary direct
_atom_sites_solution_secondary difmap
_audit_creation_method SHELXL-97
_cell_angle_alpha 90.00
_cell_angle_beta 96.737(5)
_cell_angle_gamma 90.00
_cell_formula_units_Z 4
_cell_length_a 9.6402(5)
_cell_length_b 21.1318(12)
_cell_length_c 14.7796(8)
_cell_measurement_reflns_used 1779
_cell_measurement_temperature 295(2)
_cell_measurement_theta_max 76.3929
_cell_measurement_theta_min 3.0083
_cell_volume 2990.0(3)
_computing_cell_refinement
; 
CrysAlisPro, Agilent Technologies, 
Version 1.171.34.49 (release 20-01-2011 CrysAlis171 .NET) 
(compiled Jan 20 2011,15:58:25) 
Empirical absorption correction using spherical harmonics, 
 implemented in SCALE3 ABSPACK scaling algorithm. 
;
_computing_data_collection
; 
CrysAlisPro, Agilent Technologies, 
Version 1.171.34.49 (release 20-01-2011 CrysAlis171 .NET) 
(compiled Jan 20 2011,15:58:25) 
Empirical absorption correction using spherical harmonics, 
 implemented in SCALE3 ABSPACK scaling algorithm. 
;
_computing_data_reduction
; 
CrysAlisPro, Agilent Technologies, 
Version 1.171.34.49 (release 20-01-2011 CrysAlis171 .NET) 
(compiled Jan 20 2011,15:58:25) 
Empirical absorption correction using spherical harmonics, 
 implemented in SCALE3 ABSPACK scaling algorithm. 
;
_computing_molecular_graphics SHELXTL
_computing_publication_material SHELXTL
_computing_structure_refinement 'SHELXL-97 (Sheldrick, 1997)'
_computing_structure_solution 'SHELXS-97 (Sheldrick, 1990)'
_diffrn_ambient_temperature 295(2)
_diffrn_measured_fraction_theta_full 0.990
_diffrn_measured_fraction_theta_max 0.990
_diffrn_measurement_device_type 'Oxford Diffraction Gemini A'
_diffrn_measurement_method CCD
_diffrn_radiation_monochromator graphite
_diffrn_radiation_source 'fine-focus sealed tube'
_diffrn_radiation_type CuK\a
_diffrn_radiation_wavelength 1.54178
_diffrn_reflns_av_R_equivalents 0.0415
_diffrn_reflns_av_sigmaI/netI 0.0720
_diffrn_reflns_limit_h_max 11
_diffrn_reflns_limit_h_min -11
_diffrn_reflns_limit_k_max 25
_diffrn_reflns_limit_k_min -24
_diffrn_reflns_limit_l_max 15
_diffrn_reflns_limit_l_min -17
_diffrn_reflns_number 8829
_diffrn_reflns_theta_full 67.99
_diffrn_reflns_theta_max 67.99
_diffrn_reflns_theta_min 3.67
_exptl_absorpt_coefficient_mu 0.622
_exptl_absorpt_correction_T_max 1.00000
_exptl_absorpt_correction_T_min 0.94468
_exptl_absorpt_correction_type multi-scan
_exptl_absorpt_process_details
; 
CrysAlisPro, Agilent Technologies, 
Version 1.171.34.49 (release 20-01-2011 CrysAlis171 .NET) 
(compiled Jan 20 2011,15:58:25) 
Empirical absorption correction using spherical harmonics, 
 implemented in SCALE3 ABSPACK scaling algorithm. 
;
_exptl_crystal_colour colorless
_exptl_crystal_density_diffrn 1.317
_exptl_crystal_density_method 'not measured'
_exptl_crystal_description plate
_exptl_crystal_F_000 1240
_exptl_crystal_size_max 0.20
_exptl_crystal_size_mid 0.15
_exptl_crystal_size_min 0.10
_refine_diff_density_max 0.156
_refine_diff_density_min -0.247
_refine_diff_density_rms 0.049
_refine_ls_extinction_method none
_refine_ls_goodness_of_fit_ref 0.984
_refine_ls_hydrogen_treatment mixed
_refine_ls_matrix_type full
_refine_ls_number_parameters 415
_refine_ls_number_reflns 5397
_refine_ls_number_restraints 0
_refine_ls_restrained_S_all 0.984
_refine_ls_R_factor_all 0.0997
_refine_ls_R_factor_gt 0.0550
_refine_ls_shift/su_max 0.037
_refine_ls_shift/su_mean 0.004
_refine_ls_structure_factor_coef Fsqd
_refine_ls_weighting_details 'calc w=1/[\s^2^(Fo^2^)+(0.0478P)^2^+0.0000P] where P=(Fo^2^+2Fc^2^)/3'
_refine_ls_weighting_scheme calc
_refine_ls_wR_factor_gt 0.1159
_refine_ls_wR_factor_ref 0.1407
_reflns_number_gt 3287
_reflns_number_total 5397
_reflns_threshold_expression >2sigma(I)
_cod_data_source_file am0c13705_si_001.cif
_cod_data_source_block ic14964
_cod_depositor_comments
;
The following automatic conversions were performed:

data item '_symmetry_cell_setting' value 'Monoclinic' was changed to
'monoclinic' in accordance with the
/home/data/users/saulius/crontab/automatic-downloads/rss-feeds/ACS/lib/dictionaries/cif_core.dic
dictionary named 'cif_core.dic' version 2.4.2 last updated on
2011-04-26.

Automatic conversion script
Id: cif_fix_values 7556 2019-12-06 15:28:31Z antanas 
;
_cod_original_sg_symbol_H-M P2(1)/n
_cod_database_code 4518177

loop_
_symmetry_equiv_pos_as_xyz
'x, y, z'
'-x+1/2, y+1/2, -z+1/2'
'-x, -y, -z'
'x-1/2, -y-1/2, z-1/2'

loop_
_atom_site_label
_atom_site_type_symbol
_atom_site_fract_x
_atom_site_fract_y
_atom_site_fract_z
_atom_site_U_iso_or_equiv
_atom_site_adp_type
_atom_site_occupancy
_atom_site_symmetry_multiplicity
_atom_site_calc_flag
_atom_site_refinement_flags
_atom_site_disorder_assembly
_atom_site_disorder_group
N1 N 0.8921(2) 0.35332(10) 0.92263(13) 0.0378(5) Uani 1 1 d . . .
N2 N 1.0913(2) 0.30176(12) 0.94152(16) 0.0493(6) Uani 1 1 d . . .
N3 N 1.0798(3) 0.33717(12) 1.01910(16) 0.0508(6) Uani 1 1 d . . .
N4 N 0.9351(2) 0.14316(10) 0.89831(13) 0.0379(5) Uani 1 1 d . . .
N5 N 0.8660(3) 0.19524(12) 1.01394(14) 0.0491(6) Uani 1 1 d . . .
N6 N 0.9846(3) 0.16101(12) 1.04505(14) 0.0511(6) Uani 1 1 d . . .
C1 C 0.9787(3) 0.31179(13) 0.88462(17) 0.0405(6) Uani 1 1 d . . .
C2 C 0.9618(3) 0.28792(13) 0.79037(17) 0.0401(6) Uani 1 1 d . . .
C3 C 1.0765(3) 0.29809(14) 0.74255(19) 0.0477(6) Uani 1 1 d . . .
H3A H 1.1556 0.3176 0.7722 0.057 Uiso 1 1 calc R . .
C4 C 1.0760(3) 0.28006(15) 0.6525(2) 0.0546(7) Uani 1 1 d . . .
H4A H 1.1535 0.2872 0.6219 0.066 Uiso 1 1 calc R . .
C5 C 0.9578(3) 0.25112(14) 0.60896(18) 0.0510(7) Uani 1 1 d . . .
H5A H 0.9552 0.2392 0.5482 0.061 Uiso 1 1 calc R . .
C6 C 0.8438(3) 0.23980(13) 0.65515(17) 0.0424(6) Uani 1 1 d . . .
H6A H 0.7653 0.2202 0.6247 0.051 Uiso 1 1 calc R . .
C7 C 0.8432(3) 0.25702(12) 0.74646(16) 0.0377(5) Uani 1 1 d . . .
C8 C 0.7141(3) 0.24167(12) 0.78883(16) 0.0379(5) Uani 1 1 d . . .
C9 C 0.5856(3) 0.25925(13) 0.74120(18) 0.0458(6) Uani 1 1 d . . .
H9A H 0.5841 0.2805 0.6860 0.055 Uiso 1 1 calc R . .
C10 C 0.4613(3) 0.24562(16) 0.7747(2) 0.0573(8) Uani 1 1 d . . .
H10A H 0.3772 0.2580 0.7423 0.069 Uiso 1 1 calc R . .
C11 C 0.4612(3) 0.21368(16) 0.8563(2) 0.0583(8) Uani 1 1 d . . .
H11A H 0.3775 0.2048 0.8792 0.070 Uiso 1 1 calc R . .
C12 C 0.5857(3) 0.19516(14) 0.90303(19) 0.0494(7) Uani 1 1 d . . .
H12A H 0.5855 0.1735 0.9578 0.059 Uiso 1 1 calc R . .
C13 C 0.7129(3) 0.20806(13) 0.87054(17) 0.0400(6) Uani 1 1 d . . .
C14 C 0.8387(3) 0.18413(12) 0.92638(16) 0.0395(6) Uani 1 1 d . . .
C15 C 0.7564(3) 0.37421(13) 0.88466(17) 0.0409(6) Uani 1 1 d . . .
C16 C 0.7406(3) 0.40405(14) 0.80119(19) 0.0495(7) Uani 1 1 d . . .
H16A H 0.8178 0.4121 0.7707 0.059 Uiso 1 1 calc R . .
C17 C 0.6077(4) 0.42185(16) 0.7634(2) 0.0646(9) Uani 1 1 d . . .
H17A H 0.5952 0.4414 0.7066 0.077 Uiso 1 1 calc R . .
C18 C 0.4948(4) 0.41061(18) 0.8096(3) 0.0721(10) Uani 1 1 d . . .
H18A H 0.4062 0.4231 0.7843 0.087 Uiso 1 1 calc R . .
C19 C 0.5114(3) 0.38101(17) 0.8931(2) 0.0650(9) Uani 1 1 d . . .
H19A H 0.4343 0.3736 0.9240 0.078 Uiso 1 1 calc R . .
C20 C 0.6425(3) 0.36238(15) 0.93088(19) 0.0497(7) Uani 1 1 d . . .
H20A H 0.6543 0.3420 0.9870 0.060 Uiso 1 1 calc R . .
C21 C 0.9614(3) 0.36741(12) 1.00656(17) 0.0405(6) Uani 1 1 d . . .
C22 C 0.9208(3) 0.41483(13) 1.07216(17) 0.0418(6) Uani 1 1 d . . .
C23 C 0.8587(3) 0.47200(14) 1.0436(2) 0.0517(7) Uani 1 1 d . . .
H23A H 0.8322 0.4793 0.9819 0.062 Uiso 1 1 calc R . .
C24 C 0.8363(3) 0.51810(15) 1.1071(2) 0.0596(8) Uani 1 1 d . . .
H24A H 0.7964 0.5566 1.0877 0.072 Uiso 1 1 calc R . .
C25 C 0.8727(3) 0.50732(17) 1.1981(2) 0.0647(9) Uani 1 1 d . . .
H25A H 0.8574 0.5384 1.2405 0.078 Uiso 1 1 calc R . .
C26 C 0.9318(4) 0.45037(18) 1.2269(2) 0.0681(9) Uani 1 1 d . . .
H26A H 0.9548 0.4427 1.2888 0.082 Uiso 1 1 calc R . .
C27 C 0.9570(3) 0.40481(15) 1.16411(19) 0.0545(7) Uani 1 1 d . . .
H27A H 0.9989 0.3669 1.1840 0.065 Uiso 1 1 calc R . .
C28 C 0.9414(3) 0.11966(12) 0.80794(16) 0.0400(6) Uani 1 1 d . . .
C29 C 1.0637(3) 0.12508(15) 0.76818(19) 0.0509(7) Uani 1 1 d . . .
H29A H 1.1419 0.1442 0.7995 0.061 Uiso 1 1 calc R . .
C30 C 1.0679(4) 0.10159(18) 0.6811(2) 0.0657(9) Uani 1 1 d . . .
H30A H 1.1505 0.1038 0.6545 0.079 Uiso 1 1 calc R . .
C31 C 0.9509(4) 0.07508(16) 0.6336(2) 0.0676(10) Uani 1 1 d . . .
H31A H 0.9543 0.0599 0.5748 0.081 Uiso 1 1 calc R . .
C32 C 0.8304(4) 0.07110(15) 0.6727(2) 0.0608(8) Uani 1 1 d . . .
H32A H 0.7508 0.0541 0.6399 0.073 Uiso 1 1 calc R . .
C33 C 0.8248(3) 0.09205(13) 0.76091(18) 0.0464(6) Uani 1 1 d . . .
H33A H 0.7433 0.0876 0.7882 0.056 Uiso 1 1 calc R . .
C34 C 1.0235(3) 0.12979(13) 0.97582(17) 0.0434(6) Uani 1 1 d . . .
C35 C 1.1377(3) 0.08344(14) 0.98558(17) 0.0464(6) Uani 1 1 d . . .
C36 C 1.1261(3) 0.02503(14) 0.9418(2) 0.0559(7) Uani 1 1 d . . .
H36A H 1.0504 0.0170 0.8982 0.067 Uiso 1 1 calc R . .
C37 C 1.2264(4) -0.02098(16) 0.9627(3) 0.0668(9) Uani 1 1 d . . .
H37A H 1.2184 -0.0599 0.9331 0.080 Uiso 1 1 calc R . .
C38 C 1.3380(4) -0.0092(2) 1.0272(3) 0.0748(11) Uani 1 1 d . . .
H38A H 1.4040 -0.0407 1.0426 0.090 Uiso 1 1 calc R . .
C39 C 1.3524(4) 0.0487(2) 1.0689(3) 0.0795(11) Uani 1 1 d . . .
H39A H 1.4297 0.0568 1.1111 0.095 Uiso 1 1 calc R . .
C40 C 1.2529(3) 0.09490(17) 1.0486(2) 0.0610(8) Uani 1 1 d . . .
H40A H 1.2631 0.1340 1.0774 0.073 Uiso 1 1 calc R . .

loop_
_atom_site_aniso_label
_atom_site_aniso_U_11
_atom_site_aniso_U_22
_atom_site_aniso_U_33
_atom_site_aniso_U_23
_atom_site_aniso_U_13
_atom_site_aniso_U_12
N1 0.0374(11) 0.0434(11) 0.0315(10) -0.0025(9) -0.0009(8) 0.0040(9)
N2 0.0409(12) 0.0577(14) 0.0470(13) -0.0094(11) -0.0050(10) 0.0114(11)
N3 0.0465(13) 0.0598(15) 0.0422(12) -0.0070(11) -0.0112(10) 0.0068(11)
N4 0.0390(11) 0.0440(11) 0.0295(10) -0.0017(9) -0.0005(8) 0.0012(9)
N5 0.0576(14) 0.0566(14) 0.0326(11) -0.0040(10) 0.0026(10) 0.0090(12)
N6 0.0585(15) 0.0614(15) 0.0307(11) -0.0025(10) -0.0064(10) 0.0044(12)
C1 0.0347(13) 0.0446(14) 0.0412(13) 0.0010(11) -0.0005(11) 0.0026(11)
C2 0.0370(13) 0.0431(13) 0.0398(13) 0.0009(11) 0.0034(10) 0.0073(11)
C3 0.0396(14) 0.0531(16) 0.0507(16) 0.0006(13) 0.0057(12) 0.0004(12)
C4 0.0509(17) 0.068(2) 0.0478(16) 0.0039(14) 0.0160(13) 0.0020(15)
C5 0.0629(19) 0.0584(17) 0.0328(13) 0.0023(12) 0.0100(12) 0.0080(15)
C6 0.0472(15) 0.0453(14) 0.0337(13) 0.0009(11) 0.0000(11) 0.0026(12)
C7 0.0391(13) 0.0392(13) 0.0343(12) 0.0008(10) 0.0014(10) 0.0084(11)
C8 0.0397(14) 0.0405(13) 0.0325(12) -0.0065(10) 0.0002(10) 0.0049(11)
C9 0.0449(15) 0.0502(15) 0.0407(14) -0.0056(12) -0.0023(11) 0.0081(13)
C10 0.0381(16) 0.070(2) 0.0608(18) -0.0155(16) -0.0060(13) 0.0104(14)
C11 0.0410(16) 0.076(2) 0.0592(18) -0.0135(16) 0.0132(13) -0.0058(15)
C12 0.0500(16) 0.0578(17) 0.0418(14) -0.0054(13) 0.0113(12) -0.0011(13)
C13 0.0410(14) 0.0436(14) 0.0355(13) -0.0077(11) 0.0050(10) 0.0029(11)
C14 0.0423(14) 0.0441(14) 0.0316(12) 0.0011(10) 0.0027(10) 0.0018(11)
C15 0.0386(13) 0.0435(14) 0.0385(13) -0.0087(11) -0.0041(10) 0.0073(11)
C16 0.0524(16) 0.0490(16) 0.0447(14) -0.0017(12) -0.0043(12) 0.0080(13)
C17 0.075(2) 0.0573(18) 0.0547(17) -0.0001(15) -0.0194(16) 0.0213(17)
C18 0.0501(19) 0.076(2) 0.084(2) -0.021(2) -0.0170(17) 0.0255(18)
C19 0.0410(16) 0.082(2) 0.072(2) -0.0250(18) 0.0037(14) 0.0109(16)
C20 0.0432(15) 0.0613(17) 0.0436(14) -0.0104(13) 0.0013(12) 0.0023(13)
C21 0.0432(14) 0.0429(14) 0.0335(12) 0.0006(10) -0.0031(10) -0.0004(11)
C22 0.0384(13) 0.0464(14) 0.0395(13) -0.0031(11) -0.0004(10) -0.0044(11)
C23 0.0524(17) 0.0528(16) 0.0489(15) 0.0028(13) 0.0021(13) 0.0051(14)
C24 0.0557(18) 0.0476(17) 0.076(2) -0.0074(15) 0.0093(16) 0.0041(14)
C25 0.0546(19) 0.076(2) 0.0620(19) -0.0291(17) -0.0001(15) 0.0059(17)
C26 0.070(2) 0.090(3) 0.0413(16) -0.0128(16) -0.0089(14) 0.010(2)
C27 0.0568(17) 0.0599(18) 0.0434(15) -0.0043(13) -0.0088(12) 0.0075(15)
C28 0.0474(15) 0.0408(13) 0.0308(12) 0.0017(10) 0.0005(10) 0.0075(11)
C29 0.0454(15) 0.0636(18) 0.0436(15) 0.0041(13) 0.0052(12) 0.0103(14)
C30 0.072(2) 0.079(2) 0.0493(17) 0.0097(16) 0.0234(16) 0.0296(19)
C31 0.102(3) 0.066(2) 0.0353(15) -0.0065(14) 0.0080(17) 0.029(2)
C32 0.080(2) 0.0538(18) 0.0449(16) -0.0115(14) -0.0086(15) 0.0061(16)
C33 0.0520(16) 0.0464(15) 0.0394(13) -0.0050(11) -0.0006(12) 0.0040(13)
C34 0.0468(15) 0.0492(15) 0.0320(13) 0.0030(11) -0.0043(11) -0.0013(12)
C35 0.0451(15) 0.0549(16) 0.0380(13) 0.0079(12) -0.0005(11) 0.0012(13)
C36 0.0534(17) 0.0512(16) 0.0601(18) 0.0016(14) -0.0061(14) 0.0005(14)
C37 0.072(2) 0.0535(18) 0.076(2) 0.0108(16) 0.0125(18) 0.0098(17)
C38 0.063(2) 0.086(3) 0.075(2) 0.019(2) 0.0094(18) 0.028(2)
C39 0.052(2) 0.112(3) 0.069(2) -0.007(2) -0.0149(16) 0.021(2)
C40 0.0530(18) 0.072(2) 0.0542(17) -0.0068(15) -0.0085(14) 0.0059(16)

loop_
_atom_type_symbol
_atom_type_description
_atom_type_scat_dispersion_real
_atom_type_scat_dispersion_imag
_atom_type_scat_source
C C 0.0181 0.0091 'International Tables Vol C Tables 4.2.6.8 and 6.1.1.4'
H H 0.0000 0.0000 'International Tables Vol C Tables 4.2.6.8 and 6.1.1.4'
N N 0.0311 0.0180 'International Tables Vol C Tables 4.2.6.8 and 6.1.1.4'

loop_
_geom_angle_atom_site_label_1
_geom_angle_atom_site_label_2
_geom_angle_atom_site_label_3
_geom_angle
_geom_angle_site_symmetry_1
_geom_angle_site_symmetry_3
_geom_angle_publ_flag
C21 N1 C1 104.7(2) . . ?
C21 N1 C15 127.9(2) . . ?
C1 N1 C15 127.4(2) . . ?
C1 N2 N3 107.7(2) . . ?
C21 N3 N2 107.5(2) . . ?
C14 N4 C34 104.7(2) . . ?
C14 N4 C28 127.3(2) . . ?
C34 N4 C28 128.0(2) . . ?
C14 N5 N6 107.2(2) . . ?
C34 N6 N5 107.7(2) . . ?
N2 C1 N1 109.7(2) . . ?
N2 C1 C2 122.9(2) . . ?
N1 C1 C2 126.9(2) . . ?
C7 C2 C3 119.1(2) . . ?
C7 C2 C1 126.1(2) . . ?
C3 C2 C1 114.8(2) . . ?
C4 C3 C2 122.1(3) . . ?
C3 C4 C5 118.6(3) . . ?
C6 C5 C4 120.4(3) . . ?
C5 C6 C7 121.7(3) . . ?
C2 C7 C6 118.1(2) . . ?
C2 C7 C8 125.4(2) . . ?
C6 C7 C8 116.5(2) . . ?
C13 C8 C9 118.1(3) . . ?
C13 C8 C7 124.2(2) . . ?
C9 C8 C7 117.6(2) . . ?
C10 C9 C8 121.2(3) . . ?
C9 C10 C11 120.3(3) . . ?
C12 C11 C10 119.3(3) . . ?
C11 C12 C13 121.6(3) . . ?
C12 C13 C8 119.4(3) . . ?
C12 C13 C14 116.0(2) . . ?
C8 C13 C14 124.5(2) . . ?
N5 C14 N4 110.4(2) . . ?
N5 C14 C13 123.2(2) . . ?
N4 C14 C13 126.2(2) . . ?
C20 C15 C16 121.0(3) . . ?
C20 C15 N1 119.5(2) . . ?
C16 C15 N1 119.5(2) . . ?
C17 C16 C15 118.9(3) . . ?
C18 C17 C16 120.1(3) . . ?
C17 C18 C19 120.7(3) . . ?
C20 C19 C18 119.9(3) . . ?
C15 C20 C19 119.5(3) . . ?
N3 C21 N1 110.4(2) . . ?
N3 C21 C22 122.3(2) . . ?
N1 C21 C22 127.0(2) . . ?
C27 C22 C23 118.8(3) . . ?
C27 C22 C21 119.1(3) . . ?
C23 C22 C21 121.8(2) . . ?
C24 C23 C22 120.0(3) . . ?
C25 C24 C23 120.4(3) . . ?
C26 C25 C24 119.8(3) . . ?
C27 C26 C25 120.1(3) . . ?
C26 C27 C22 120.8(3) . . ?
C29 C28 C33 120.4(3) . . ?
C29 C28 N4 120.0(3) . . ?
C33 C28 N4 119.6(2) . . ?
C28 C29 C30 119.0(3) . . ?
C31 C30 C29 120.6(3) . . ?
C32 C31 C30 119.8(3) . . ?
C31 C32 C33 120.7(3) . . ?
C28 C33 C32 119.4(3) . . ?
N6 C34 N4 110.0(2) . . ?
N6 C34 C35 122.7(2) . . ?
N4 C34 C35 127.1(2) . . ?
C36 C35 C40 118.8(3) . . ?
C36 C35 C34 121.8(3) . . ?
C40 C35 C34 118.9(3) . . ?
C35 C36 C37 120.3(3) . . ?
C38 C37 C36 119.9(4) . . ?
C39 C38 C37 120.2(3) . . ?
C38 C39 C40 120.3(3) . . ?
C35 C40 C39 120.4(3) . . ?

loop_
_geom_bond_atom_site_label_1
_geom_bond_atom_site_label_2
_geom_bond_distance
_geom_bond_site_symmetry_2
_geom_bond_publ_flag
N1 C21 1.371(3) . ?
N1 C1 1.376(3) . ?
N1 C15 1.431(3) . ?
N2 C1 1.310(3) . ?
N2 N3 1.384(3) . ?
N3 C21 1.302(4) . ?
N4 C14 1.369(3) . ?
N4 C34 1.375(3) . ?
N4 C28 1.433(3) . ?
N5 C14 1.311(3) . ?
N5 N6 1.385(3) . ?
N6 C34 1.309(4) . ?
C1 C2 1.472(4) . ?
C2 C7 1.407(4) . ?
C2 C3 1.397(4) . ?
C3 C4 1.384(4) . ?
C4 C5 1.384(4) . ?
C5 C6 1.382(4) . ?
C6 C7 1.398(3) . ?
C7 C8 1.493(4) . ?
C8 C13 1.402(4) . ?
C8 C9 1.401(4) . ?
C9 C10 1.380(4) . ?
C10 C11 1.381(5) . ?
C11 C12 1.370(4) . ?
C12 C13 1.395(4) . ?
C13 C14 1.474(4) . ?
C15 C20 1.382(4) . ?
C15 C16 1.378(4) . ?
C16 C17 1.389(4) . ?
C17 C18 1.372(6) . ?
C18 C19 1.376(5) . ?
C19 C20 1.377(4) . ?
C21 C22 1.479(4) . ?
C22 C27 1.379(4) . ?
C22 C23 1.392(4) . ?
C23 C24 1.386(4) . ?
C24 C25 1.370(5) . ?
C25 C26 1.377(5) . ?
C26 C27 1.379(4) . ?
C28 C29 1.382(4) . ?
C28 C33 1.380(4) . ?
C29 C30 1.385(4) . ?
C30 C31 1.375(5) . ?
C31 C32 1.361(5) . ?
C32 C33 1.383(4) . ?
C34 C35 1.468(4) . ?
C35 C36 1.392(4) . ?
C35 C40 1.384(4) . ?
C36 C37 1.380(5) . ?
C37 C38 1.374(5) . ?
C38 C39 1.370(6) . ?
C39 C40 1.377(5) . ?
